data_4109241
loop_
_publ_author_name
'Jason M. Nichols'
'Joffrey Wolf'
'Peter Zavalij'
'Bindhu Varughese'
'Michael P. Doyle'

_publ_section_title
;
 Bis(phenyl)dirhodium(III) Caprolactamate: A Dinuclear Paddlewheel Complex
 with No Metal-Metal Bond
;
_journal_name_full 'Journal of the American Chemical Society'
_journal_page_first 3504
_journal_page_last 3505
_journal_paper_doi 10.1021/ja070122s
_journal_volume 129
_journal_year 2007
_chemical_formula_moiety 'C28 H46 N6 O4 Rh2, 2(C2 H3 N)'
_chemical_formula_structural '[(C6H10NO)4Rh2(CH3CN)2],2(CH3CN)'
_chemical_formula_sum 'C32 H52 N8 O4 Rh2'
_chemical_formula_weight 818.64
_chemical_name_common 'dirhodium caprolactamate acetonitrile'
_chemical_name_systematic
; 
Di-rhodium tetra-caprolactamate tetra-acetonitrile
;
_space_group_IT_number 14
_symmetry_cell_setting monoclinic
_symmetry_space_group_name_Hall '-P 2ybc'
_symmetry_space_group_name_H-M 'P 1 21/c 1'
_audit_creation_method SHELXL-97
_cell_angle_alpha 90.00
_cell_angle_beta 97.408(2)
_cell_angle_gamma 90.00
_cell_formula_units_Z 4
_cell_length_a 9.3710(8)
_cell_length_b 15.8919(13)
_cell_length_c 23.994(2)
_cell_volume 3543.4(5)
_cod_data_source_file ja070122ssi20070115_065404_2.cif
_cod_data_source_block 1287b
_cod_depositor_comments
;
 Replacing the _cod_related_optimal_structure data name with the shorter
 version (_cod_related_optimal_struct) that is formally defined in the
 'cif_cod' dictionary.

 Antanas Vaitkus,
 2018-11-16

 Removed the _cod_suboptimal_structure data item in preparation for
 its deprecation. The fact that the structure is a suboptimal one
 should be derived from the presence of the _cod_related_optimal_struct
 data item.

 Antanas Vaitkus,
 2019-05-21
;
_cod_original_sg_symbol_H-M 'P 21/c'
_cod_related_optimal_struct 4109238
_cod_database_code 4109241

loop_
_symmetry_equiv_pos_as_xyz
'x, y, z'
'-x, y+1/2, -z+1/2'
'-x, -y, -z'
'x, -y-1/2, z-1/2'

loop_
_atom_site_label
_atom_site_type_symbol
_atom_site_fract_x
_atom_site_fract_y
_atom_site_fract_z
_atom_site_U_iso_or_equiv
_atom_site_adp_type
_atom_site_occupancy
_atom_site_symmetry_multiplicity
_atom_site_calc_flag
_atom_site_refinement_flags
_atom_site_disorder_assembly
_atom_site_disorder_group
Rh1b Rh 0.1373(3) 0.7811(2) 0.25772(14) 0.103(2) Uani 1.00000 1 d PDU A 2
Rh2b Rh 0.3551(3) 0.7095(2) 0.24007(14) 0.103(2) Uani 1.00000 1 d PDU A 2
N1b N -0.0597(6) 0.8624(4) 0.2754(3) 0.098(10) Uani 1.00000 1 d PDU A 2
C1b C -0.156(2) 0.9039(17) 0.2806(16) 0.089(14) Uani 1.00000 1 d PDU A 2
C2b C -0.282(2) 0.951(2) 0.293(2) 0.086(14) Uani 1.00000 1 d PDU A 2
H21b H -0.3670 0.9296 0.2698 0.129 Uiso 1.00000 1 calc PR A 2
H22b H -0.2694 1.0099 0.2848 0.129 Uiso 1.00000 1 calc PR A 2
H23b H -0.2934 0.9439 0.3322 0.129 Uiso 1.00000 1 calc PR A 2
N2b N 0.5522(6) 0.6281(4) 0.2216(3) 0.101(10) Uani 1.00000 1 d PDU A 2
C3b C 0.647(2) 0.5866(19) 0.2158(17) 0.105(16) Uani 1.00000 1 d PDU A 2
C4b C 0.768(3) 0.536(3) 0.202(3) 0.130(19) Uani 1.00000 1 d PDU A 2
H41b H 0.8155 0.5651 0.1742 0.195 Uiso 1.00000 1 calc PR A 2
H42b H 0.7327 0.4820 0.1876 0.195 Uiso 1.00000 1 calc PR A 2
H43b H 0.8354 0.5277 0.2360 0.195 Uiso 1.00000 1 calc PR A 2
N11b N 0.0409(5) 0.7264(5) 0.1857(2) 0.095(8) Uani 1.00000 1 d PDU A 2
C11b C 0.1139(8) 0.6797(10) 0.1541(4) 0.106(12) Uani 1.00000 1 d PDU A 2
C12b C 0.0464(11) 0.6460(8) 0.0978(4) 0.100(12) Uani 1.00000 1 d PDU A 2
H121b H -0.0500 0.6240 0.1011 0.120 Uiso 1.00000 1 calc PR A 2
H122b H 0.1049 0.5998 0.0860 0.120 Uiso 1.00000 1 calc PR A 2
C13b C 0.0362(19) 0.7172(14) 0.0538(5) 0.107(16) Uani 1.00000 1 d PDU A 2
H131b H 0.1242 0.7511 0.0598 0.128 Uiso 1.00000 1 calc PR A 2
H132b H 0.0298 0.6924 0.0162 0.128 Uiso 1.00000 1 calc PR A 2
C14b C -0.094(2) 0.7747(12) 0.0566(4) 0.103(16) Uani 1.00000 1 d PDU A 2
H141b H -0.0933 0.8186 0.0279 0.124 Uiso 1.00000 1 calc PR A 2
H142b H -0.1817 0.7414 0.0471 0.124 Uiso 1.00000 1 calc PR A 2
C15b C -0.100(2) 0.8168(9) 0.1133(5) 0.106(14) Uani 1.00000 1 d PDU A 2
H151b H -0.0157 0.8535 0.1216 0.127 Uiso 1.00000 1 calc PR A 2
H152b H -0.1858 0.8523 0.1108 0.127 Uiso 1.00000 1 calc PR A 2
C16b C -0.1028(8) 0.7551(10) 0.1618(4) 0.105(12) Uani 1.00000 1 d PDU A 2
H161b H -0.1493 0.7822 0.1915 0.126 Uiso 1.00000 1 calc PR A 2
H162b H -0.1610 0.7062 0.1485 0.126 Uiso 1.00000 1 calc PR A 2
O11b O 0.2455(6) 0.6568(5) 0.1691(3) 0.108(9) Uani 1.00000 1 d PDU A 2
N21b N 0.0948(7) 0.6778(4) 0.3037(3) 0.096(8) Uani 1.00000 1 d PDU A 2
C21b C 0.1807(11) 0.6125(6) 0.3086(6) 0.104(11) Uani 1.00000 1 d PDU A 2
C22b C 0.1538(13) 0.5374(5) 0.3448(5) 0.091(11) Uani 1.00000 1 d PDU A 2
H221b H 0.2189 0.4917 0.3371 0.109 Uiso 1.00000 1 calc PR A 2
H222b H 0.0550 0.5177 0.3341 0.109 Uiso 1.00000 1 calc PR A 2
C23b C 0.1757(17) 0.5561(13) 0.4079(5) 0.103(13) Uani 1.00000 1 d PDU A 2
H231b H 0.1911 0.5028 0.4284 0.124 Uiso 1.00000 1 calc PR A 2
H232b H 0.2629 0.5901 0.4167 0.124 Uiso 1.00000 1 calc PR A 2
C24b C 0.051(2) 0.6021(11) 0.4286(5) 0.103(16) Uani 1.00000 1 d PDU A 2
H241b H 0.0739 0.6122 0.4691 0.123 Uiso 1.00000 1 calc PR A 2
H242b H -0.0344 0.5657 0.4231 0.123 Uiso 1.00000 1 calc PR A 2
C25b C 0.014(3) 0.6857(8) 0.3994(5) 0.116(14) Uani 1.00000 1 d PDU A 2
H251b H 0.0969 0.7234 0.4069 0.139 Uiso 1.00000 1 calc PR A 2
H252b H -0.0663 0.7115 0.4158 0.139 Uiso 1.00000 1 calc PR A 2
C26b C -0.0274(10) 0.6788(7) 0.3360(5) 0.100(12) Uani 1.00000 1 d PDU A 2
H261b H -0.0832 0.6271 0.3279 0.120 Uiso 1.00000 1 calc PR A 2
H262b H -0.0898 0.7264 0.3233 0.120 Uiso 1.00000 1 calc PR A 2
O21b O 0.2985(7) 0.6089(3) 0.2862(4) 0.102(8) Uani 1.00000 1 d PDU A 2
N31b N 0.4523(5) 0.7639(5) 0.3122(2) 0.106(9) Uani 1.00000 1 d PDU A 2
C31b C 0.3799(8) 0.8106(8) 0.3438(3) 0.106(11) Uani 1.00000 1 d PDU A 2
C32b C 0.4382(12) 0.8311(8) 0.4039(3) 0.105(12) Uani 1.00000 1 d PDU A 2
H321b H 0.3785 0.8748 0.4181 0.127 Uiso 1.00000 1 calc PR A 2
H322b H 0.5363 0.8532 0.4053 0.127 Uiso 1.00000 1 calc PR A 2
C33b C 0.4399(18) 0.7529(13) 0.4416(5) 0.103(14) Uani 1.00000 1 d PDU A 2
H331b H 0.4395 0.7710 0.4806 0.124 Uiso 1.00000 1 calc PR A 2
H332b H 0.3519 0.7204 0.4306 0.124 Uiso 1.00000 1 calc PR A 2
C34b C 0.570(2) 0.6959(12) 0.4383(5) 0.108(15) Uani 1.00000 1 d PDU A 2
H341b H 0.6574 0.7272 0.4525 0.129 Uiso 1.00000 1 calc PR A 2
H342b H 0.5634 0.6477 0.4633 0.129 Uiso 1.00000 1 calc PR A 2
C35b C 0.586(2) 0.6629(8) 0.3797(5) 0.119(15) Uani 1.00000 1 d PDU A 2
H351b H 0.5046 0.6262 0.3669 0.143 Uiso 1.00000 1 calc PR A 2
H352b H 0.6742 0.6289 0.3818 0.143 Uiso 1.00000 1 calc PR A 2
C36b C 0.5939(8) 0.7332(9) 0.3366(4) 0.110(12) Uani 1.00000 1 d PDU A 2
H361b H 0.6492 0.7803 0.3549 0.132 Uiso 1.00000 1 calc PR A 2
H362b H 0.6455 0.7124 0.3064 0.132 Uiso 1.00000 1 calc PR A 2
O31b O 0.2491(6) 0.8346(5) 0.3284(3) 0.097(8) Uani 1.00000 1 d PDU A 2
N41b N 0.3986(7) 0.8128(4) 0.1945(3) 0.113(9) Uani 1.00000 1 d PDU A 2
C41b C 0.3083(11) 0.8761(6) 0.1867(6) 0.090(10) Uani 1.00000 1 d PDU A 2
C42b C 0.3395(13) 0.9534(5) 0.1535(5) 0.084(11) Uani 1.00000 1 d PDU A 2
H421b H 0.4380 0.9723 0.1661 0.100 Uiso 1.00000 1 calc PR A 2
H422b H 0.2740 0.9986 0.1614 0.100 Uiso 1.00000 1 calc PR A 2
C43b C 0.3233(17) 0.9383(12) 0.0898(5) 0.085(12) Uani 1.00000 1 d PDU A 2
H431b H 0.2336 0.9074 0.0787 0.103 Uiso 1.00000 1 calc PR A 2
H432b H 0.3150 0.9928 0.0706 0.103 Uiso 1.00000 1 calc PR A 2
C44b C 0.447(2) 0.8895(10) 0.0699(5) 0.101(15) Uani 1.00000 1 d PDU A 2
H441b H 0.5337 0.9244 0.0758 0.122 Uiso 1.00000 1 calc PR A 2
H442b H 0.4245 0.8798 0.0294 0.122 Uiso 1.00000 1 calc PR A 2
C45b C 0.480(3) 0.8051(8) 0.0987(5) 0.108(14) Uani 1.00000 1 d PDU A 2
H451b H 0.5586 0.7781 0.0821 0.130 Uiso 1.00000 1 calc PR A 2
H452b H 0.3951 0.7689 0.0912 0.130 Uiso 1.00000 1 calc PR A 2
C46b C 0.5224(10) 0.8119(7) 0.1623(5) 0.109(12) Uani 1.00000 1 d PDU A 2
H461b H 0.5847 0.7643 0.1749 0.131 Uiso 1.00000 1 calc PR A 2
H462b H 0.5782 0.8636 0.1704 0.131 Uiso 1.00000 1 calc PR A 2
O41b O 0.1949(7) 0.8816(3) 0.2116(4) 0.092(8) Uani 1.00000 1 d PDU A 2
N3b N -0.1861(4) 0.891(3) 0.448(2) 0.14(2) Uani 1.00000 1 d PDU A 2
C5b C -0.0707(5) 0.906(3) 0.443(2) 0.14(2) Uani 1.00000 1 d PDU A 2
C6b C 0.076(4) 0.929(7) 0.437(5) 0.14(3) Uani 1.00000 1 d PDU A 2
H61b H 0.1194 0.8855 0.4168 0.212 Uiso 1.00000 1 calc PR A 2
H62b H 0.1298 0.9358 0.4742 0.212 Uiso 1.00000 1 calc PR A 2
H63b H 0.0759 0.9819 0.4168 0.212 Uiso 1.00000 1 calc PR A 2
N4b N 0.6800(15) 1.590(4) 0.065(3) 0.113(16) Uani 1.00000 1 d PDU A 2
C7b C 0.5594(16) 1.583(4) 0.063(4) 0.11(2) Uani 1.00000 1 d PDU A 2
C8b C 0.4048(19) 1.578(6) 0.060(5) 0.11(2) Uani 1.00000 1 d PDU A 2
H81b H 0.3793 1.5567 0.0952 0.166 Uiso 1.00000 1 calc PR A 2
H82b H 0.3673 1.5406 0.0296 0.166 Uiso 1.00000 1 calc PR A 2
H83b H 0.3640 1.6337 0.0530 0.166 Uiso 1.00000 1 calc PR A 2

loop_
_atom_type_symbol
_atom_type_description
_atom_type_scat_dispersion_real
_atom_type_scat_dispersion_imag
_atom_type_scat_source
C C 0.0033 0.0016 'International Tables Vol C Tables 4.2.6.8 and 6.1.1.4'
H H 0.0000 0.0000 'International Tables Vol C Tables 4.2.6.8 and 6.1.1.4'
N N 0.0061 0.0033 'International Tables Vol C Tables 4.2.6.8 and 6.1.1.4'
O O 0.0106 0.0060 'International Tables Vol C Tables 4.2.6.8 and 6.1.1.4'
Rh Rh -1.1178 0.9187 'International Tables Vol C Tables 4.2.6.8 and 6.1.1.4'
